data_7000719
loop_
_publ_author_name
'Park-Gehrke, Lisa S.'
'Freudenthal, John'
'Kaminsky, Werner'
'DiPasquale, Antonio G.'
'Mayer, James M.'

_publ_section_title
;
 Synthesis and oxidation of Cp*IrIII compounds: functionalization of a
 Cp* methyl group
;
_journal_issue 11
_journal_name_full 'Dalton Transactions'
_journal_page_first 1972
_journal_page_last 1983
_journal_paper_doi 10.1039/b820839e
_journal_year 2009
_chemical_formula_moiety 'C21 H23 I Ir N'
_chemical_formula_sum 'C21 H23 I Ir N'
_chemical_formula_weight 608.50
_chemical_name_common Cp*Ir(ppy)I
_chemical_name_systematic lp003
_space_group_IT_number 14
_symmetry_cell_setting monoclinic
_symmetry_Int_Tables_number 14
_symmetry_space_group_name_Hall '-P 2ybc'
_symmetry_space_group_name_H-M 'P 1 21/c 1'
_atom_sites_solution_hydrogens geom
_atom_sites_solution_primary direct
_atom_sites_solution_secondary difmap
_audit_creation_method SHELXL-97
_cell_angle_alpha 90.00
_cell_angle_beta 99.9800(15)
_cell_angle_gamma 90.00
_cell_formula_units_Z 4
_cell_length_a 13.7010(4)
_cell_length_b 9.0000(3)
_cell_length_c 15.8690(5)
_cell_measurement_reflns_used 1320
_cell_measurement_temperature 130(2)
_cell_volume 1927.18(11)
_computing_cell_refinement 'HKL Scalepack (Otwinowski & Minor 1997)'
_computing_data_collection KappaCCD
_computing_data_reduction 'HKL Scalepack (Otwinowski & Minor 1997)'
_computing_molecular_graphics 'maXus, Zortep'
_computing_publication_material 'SHELXL-97 (Sheldrick, 1997)'
_computing_structure_refinement 'SHELXL-97 (Sheldrick, 1997)'
_computing_structure_solution SIR97
_diffrn_ambient_temperature 130(2)
_diffrn_measured_fraction_theta_full 0.982
_diffrn_measured_fraction_theta_max 0.941
_diffrn_measurement_device_type 'Nonius KappaCCD'
_diffrn_measurement_method '\f and \w scans'
_diffrn_radiation_monochromator graphite
_diffrn_radiation_source 'fine-focus sealed tube'
_diffrn_radiation_type MoK\a
_diffrn_radiation_wavelength 0.71073
_diffrn_reflns_av_R_equivalents 0.0813
_diffrn_reflns_av_sigmaI/netI 0.0824
_diffrn_reflns_limit_h_max 18
_diffrn_reflns_limit_h_min -17
_diffrn_reflns_limit_k_max 11
_diffrn_reflns_limit_k_min -11
_diffrn_reflns_limit_l_max 21
_diffrn_reflns_limit_l_min -21
_diffrn_reflns_number 8271
_diffrn_reflns_theta_full 25.00
_diffrn_reflns_theta_max 28.33
_diffrn_reflns_theta_min 2.61
_exptl_absorpt_coefficient_mu 8.532
_exptl_absorpt_correction_T_max 0.270
_exptl_absorpt_correction_T_min 0.068
_exptl_absorpt_correction_type multi-scan
_exptl_absorpt_process_details HKL2000
_exptl_crystal_colour yellow
_exptl_crystal_density_diffrn 2.097
_exptl_crystal_density_method 'not measured'
_exptl_crystal_description prism
_exptl_crystal_F_000 1144
_exptl_crystal_size_max 0.35
_exptl_crystal_size_mid 0.32
_exptl_crystal_size_min 0.15
_refine_diff_density_max 4.465
_refine_diff_density_min -3.528
_refine_diff_density_rms 0.344
_refine_ls_extinction_method none
_refine_ls_goodness_of_fit_ref 1.004
_refine_ls_hydrogen_treatment constr
_refine_ls_matrix_type full
_refine_ls_number_parameters 222
_refine_ls_number_reflns 4517
_refine_ls_number_restraints 0
_refine_ls_restrained_S_all 1.004
_refine_ls_R_factor_all 0.0680
_refine_ls_R_factor_gt 0.0579
_refine_ls_shift/su_max 0.001
_refine_ls_shift/su_mean 0.000
_refine_ls_structure_factor_coef Fsqd
_refine_ls_weighting_details 'calc w=1/[\s^2^(Fo^2^)+(0.1076P)^2^+0.0000P] where P=(Fo^2^+2Fc^2^)/3'
_refine_ls_weighting_scheme calc
_refine_ls_wR_factor_gt 0.1444
_refine_ls_wR_factor_ref 0.1547
_reflns_number_gt 3768
_reflns_number_total 4517
_reflns_threshold_expression >2sigma(I)
_cod_data_source_file b820839e.txt
_cod_data_source_block shelxl4
_cod_depositor_comments
;
The following automatic conversions were performed:
'_symmetry_cell_setting' value 'Monoclinic' changed to 'monoclinic'
according to '/home/saulius/struct/CIF-dictionaries/cif_core.dic'
dictionary named 'cif_core.dic' version 2.4.1 from 2010-06-29.

Automatic conversion script
Id: cif_fix_enum 1527 2010-12-29 10:47:43Z saulius 
;
_cod_original_cell_volume 1927.18(10)
_cod_original_sg_symbol_H-M 'P 21/c'
_cod_database_code 7000719

loop_
_symmetry_equiv_pos_as_xyz
'x, y, z'
'-x, y+1/2, -z+1/2'
'-x, -y, -z'
'x, -y-1/2, z-1/2'

loop_
_atom_site_label
_atom_site_type_symbol
_atom_site_fract_x
_atom_site_fract_y
_atom_site_fract_z
_atom_site_U_iso_or_equiv
_atom_site_adp_type
_atom_site_occupancy
_atom_site_symmetry_multiplicity
_atom_site_calc_flag
_atom_site_refinement_flags
_atom_site_disorder_assembly
_atom_site_disorder_group
Ir1 Ir 0.279918(19) 0.30700(3) 0.140744(15) 0.01917(14) Uani 1 1 d . . .
I1 I 0.31809(4) 0.55500(5) 0.05743(3) 0.02860(16) Uani 1 1 d . . .
N1 N 0.1415(5) 0.2946(6) 0.0624(4) 0.0219(13) Uani 1 1 d . . .
C1 C 0.3428(6) 0.1690(8) 0.2484(4) 0.0262(16) Uani 1 1 d . . .
C2 C 0.4200(6) 0.2559(8) 0.2215(5) 0.0322(17) Uani 1 1 d . . .
C3 C 0.4292(6) 0.2044(8) 0.1352(6) 0.0326(18) Uani 1 1 d . . .
C4 C 0.3568(5) 0.0970(8) 0.1104(5) 0.0249(15) Uani 1 1 d . . .
C5 C 0.2999(6) 0.0760(8) 0.1786(5) 0.0300(16) Uani 1 1 d . . .
C6 C 0.3139(10) 0.1729(11) 0.3350(5) 0.054(3) Uani 1 1 d . . .
H6A H 0.3530 0.0995 0.3722 0.065 Uiso 1 1 calc R . .
H6B H 0.2433 0.1494 0.3299 0.065 Uiso 1 1 calc R . .
H6C H 0.3266 0.2722 0.3598 0.065 Uiso 1 1 calc R . .
C7 C 0.4894(7) 0.3566(10) 0.2762(7) 0.052(3) Uani 1 1 d . . .
H7A H 0.5510 0.3033 0.2980 0.063 Uiso 1 1 calc R . .
H7B H 0.4591 0.3908 0.3244 0.063 Uiso 1 1 calc R . .
H7C H 0.5041 0.4424 0.2425 0.063 Uiso 1 1 calc R . .
C8 C 0.5058(8) 0.2609(12) 0.0891(8) 0.059(3) Uani 1 1 d . . .
H8A H 0.5688 0.2108 0.1102 0.071 Uiso 1 1 calc R . .
H8B H 0.5137 0.3681 0.0986 0.071 Uiso 1 1 calc R . .
H8C H 0.4860 0.2413 0.0278 0.071 Uiso 1 1 calc R . .
C9 C 0.3464(9) 0.0068(11) 0.0309(5) 0.052(3) Uani 1 1 d . . .
H9A H 0.3760 -0.0914 0.0443 0.063 Uiso 1 1 calc R . .
H9B H 0.3804 0.0568 -0.0107 0.063 Uiso 1 1 calc R . .
H9C H 0.2760 -0.0045 0.0066 0.063 Uiso 1 1 calc R . .
C10 C 0.2187(6) -0.0391(9) 0.1799(6) 0.040(2) Uani 1 1 d . . .
H10A H 0.2469 -0.1391 0.1793 0.048 Uiso 1 1 calc R . .
H10B H 0.1669 -0.0260 0.1295 0.048 Uiso 1 1 calc R . .
H10C H 0.1899 -0.0264 0.2319 0.048 Uiso 1 1 calc R . .
C11 C 0.1941(6) 0.4368(7) 0.2053(4) 0.0231(14) Uani 1 1 d . . .
C12 C 0.2268(6) 0.5216(8) 0.2775(4) 0.0307(16) Uani 1 1 d . . .
H12 H 0.2957 0.5265 0.3001 0.037 Uiso 1 1 calc R . .
C13 C 0.1598(7) 0.6000(8) 0.3173(5) 0.0350(18) Uani 1 1 d . . .
H13 H 0.1832 0.6564 0.3673 0.042 Uiso 1 1 calc R . .
C14 C 0.0606(8) 0.5962(9) 0.2849(5) 0.042(2) Uani 1 1 d . . .
H14 H 0.0153 0.6497 0.3126 0.050 Uiso 1 1 calc R . .
C15 C 0.0270(7) 0.5168(8) 0.2139(5) 0.0321(17) Uani 1 1 d . . .
H15 H -0.0420 0.5145 0.1918 0.038 Uiso 1 1 calc R . .
C16 C 0.0930(5) 0.4372(7) 0.1723(4) 0.0204(13) Uani 1 1 d . . .
C17 C 0.0649(5) 0.3579(8) 0.0912(4) 0.0245(14) Uani 1 1 d . . .
C18 C -0.0315(5) 0.3479(8) 0.0441(5) 0.0301(16) Uani 1 1 d . . .
H18 H -0.0855 0.3917 0.0652 0.036 Uiso 1 1 calc R . .
C19 C -0.0472(7) 0.2747(9) -0.0325(5) 0.0346(18) Uani 1 1 d . . .
H19 H -0.1124 0.2678 -0.0645 0.041 Uiso 1 1 calc R . .
C20 C 0.0310(6) 0.2106(8) -0.0637(5) 0.0330(18) Uani 1 1 d . . .
H20 H 0.0210 0.1595 -0.1168 0.040 Uiso 1 1 calc R . .
C21 C 0.1250(6) 0.2239(8) -0.0140(5) 0.0278(15) Uani 1 1 d . . .
H21 H 0.1798 0.1815 -0.0347 0.033 Uiso 1 1 calc R . .

loop_
_atom_site_aniso_label
_atom_site_aniso_U_11
_atom_site_aniso_U_22
_atom_site_aniso_U_33
_atom_site_aniso_U_23
_atom_site_aniso_U_13
_atom_site_aniso_U_12
Ir1 0.0213(2) 0.01775(19) 0.0185(2) -0.00113(8) 0.00348(13) 0.00097(8)
I1 0.0323(3) 0.0219(3) 0.0329(3) 0.00485(17) 0.0094(2) 0.00074(17)
N1 0.023(3) 0.016(3) 0.027(3) 0.002(2) 0.006(2) 0.004(2)
C1 0.040(5) 0.023(3) 0.014(3) 0.002(3) 0.001(3) 0.012(3)
C2 0.022(4) 0.022(4) 0.049(5) -0.007(3) -0.004(3) 0.002(3)
C3 0.019(4) 0.031(4) 0.049(5) 0.014(3) 0.008(4) 0.008(3)
C4 0.025(4) 0.022(3) 0.029(4) 0.001(3) 0.010(3) 0.016(3)
C5 0.025(4) 0.024(4) 0.043(5) -0.002(3) 0.012(3) 0.003(3)
C6 0.095(10) 0.047(5) 0.022(4) 0.007(4) 0.014(5) 0.022(5)
C7 0.038(5) 0.028(4) 0.082(7) -0.005(4) -0.017(5) 0.003(4)
C8 0.043(6) 0.052(6) 0.090(8) 0.030(6) 0.031(6) 0.011(5)
C9 0.071(7) 0.051(5) 0.029(4) -0.003(4) -0.007(4) 0.029(5)
C10 0.014(4) 0.035(4) 0.069(6) 0.013(4) 0.000(4) -0.006(3)
C11 0.028(4) 0.018(3) 0.023(3) -0.002(2) 0.002(3) 0.002(3)
C12 0.043(5) 0.026(3) 0.022(3) -0.006(3) 0.002(3) 0.009(3)
C13 0.054(6) 0.029(4) 0.022(4) 0.000(3) 0.006(3) 0.014(4)
C14 0.061(6) 0.035(4) 0.035(4) 0.005(4) 0.026(4) 0.019(4)
C15 0.038(5) 0.027(4) 0.036(4) 0.008(3) 0.022(3) 0.004(3)
C16 0.023(4) 0.017(3) 0.021(3) 0.001(2) 0.004(3) 0.001(2)
C17 0.027(4) 0.020(3) 0.027(4) 0.007(3) 0.005(3) 0.007(3)
C18 0.016(4) 0.022(3) 0.051(5) 0.013(3) 0.002(3) 0.002(3)
C19 0.035(5) 0.023(3) 0.040(5) 0.006(3) -0.009(4) -0.002(3)
C20 0.025(4) 0.033(4) 0.035(4) -0.003(3) -0.008(3) 0.002(3)
C21 0.023(4) 0.027(3) 0.033(4) -0.007(3) 0.002(3) 0.008(3)

loop_
_atom_type_symbol
_atom_type_description
_atom_type_scat_dispersion_real
_atom_type_scat_dispersion_imag
_atom_type_scat_source
C C 0.0033 0.0016 'International Tables Vol C Tables 4.2.6.8 and 6.1.1.4'
H H 0.0000 0.0000 'International Tables Vol C Tables 4.2.6.8 and 6.1.1.4'
N N 0.0061 0.0033 'International Tables Vol C Tables 4.2.6.8 and 6.1.1.4'
Ir Ir -1.4442 7.9887 'International Tables Vol C Tables 4.2.6.8 and 6.1.1.4'
I I -0.4742 1.8119 'International Tables Vol C Tables 4.2.6.8 and 6.1.1.4'

loop_
_geom_angle_atom_site_label_1
_geom_angle_atom_site_label_2
_geom_angle_atom_site_label_3
_geom_angle
_geom_angle_site_symmetry_1
_geom_angle_site_symmetry_3
_geom_angle_publ_flag
C11 Ir1 N1 77.7(3) . . ?
C11 Ir1 C2 110.5(3) . . ?
N1 Ir1 C2 164.7(3) . . ?
C11 Ir1 C1 96.7(3) . . ?
N1 Ir1 C1 129.5(3) . . ?
C2 Ir1 C1 38.8(3) . . ?
C11 Ir1 C5 117.6(3) . . ?
N1 Ir1 C5 99.9(3) . . ?
C2 Ir1 C5 64.9(3) . . ?
C1 Ir1 C5 38.5(3) . . ?
C11 Ir1 C4 155.8(3) . . ?
N1 Ir1 C4 103.8(2) . . ?
C2 Ir1 C4 63.2(3) . . ?
C1 Ir1 C4 63.4(3) . . ?
C5 Ir1 C4 38.3(2) . . ?
C11 Ir1 C3 148.5(3) . . ?
N1 Ir1 C3 133.8(3) . . ?
C2 Ir1 C3 38.8(3) . . ?
C1 Ir1 C3 63.7(3) . . ?
C5 Ir1 C3 63.1(3) . . ?
C4 Ir1 C3 35.9(3) . . ?
C11 Ir1 I1 87.14(18) . . ?
N1 Ir1 I1 89.17(15) . . ?
C2 Ir1 I1 103.8(2) . . ?
C1 Ir1 I1 141.1(2) . . ?
C5 Ir1 I1 154.89(19) . . ?
C4 Ir1 I1 116.88(18) . . ?
C3 Ir1 I1 93.76(18) . . ?
C17 N1 C21 119.1(7) . . ?
C17 N1 Ir1 117.3(5) . . ?
C21 N1 Ir1 123.6(5) . . ?
C5 C1 C2 108.2(6) . . ?
C5 C1 C6 125.9(8) . . ?
C2 C1 C6 125.8(8) . . ?
C5 C1 Ir1 70.8(4) . . ?
C2 C1 Ir1 70.5(4) . . ?
C6 C1 Ir1 125.4(6) . . ?
C1 C2 C3 106.9(6) . . ?
C1 C2 C7 126.1(8) . . ?
C3 C2 C7 126.0(8) . . ?
C1 C2 Ir1 70.7(4) . . ?
C3 C2 Ir1 74.1(5) . . ?
C7 C2 Ir1 129.1(6) . . ?
C4 C3 C8 129.3(9) . . ?
C4 C3 C2 108.1(7) . . ?
C8 C3 C2 122.6(9) . . ?
C4 C3 Ir1 71.9(4) . . ?
C8 C3 Ir1 127.4(6) . . ?
C2 C3 Ir1 67.1(4) . . ?
C3 C4 C5 109.1(7) . . ?
C3 C4 C9 125.3(8) . . ?
C5 C4 C9 125.2(8) . . ?
C3 C4 Ir1 72.2(4) . . ?
C5 C4 Ir1 67.6(4) . . ?
C9 C4 Ir1 131.2(5) . . ?
C1 C5 C4 107.4(6) . . ?
C1 C5 C10 126.2(7) . . ?
C4 C5 C10 125.9(7) . . ?
C1 C5 Ir1 70.7(4) . . ?
C4 C5 Ir1 74.1(4) . . ?
C10 C5 Ir1 126.8(6) . . ?
C1 C6 H6A 109.5 . . ?
C1 C6 H6B 109.5 . . ?
H6A C6 H6B 109.5 . . ?
C1 C6 H6C 109.5 . . ?
H6A C6 H6C 109.5 . . ?
H6B C6 H6C 109.5 . . ?
C2 C7 H7A 109.5 . . ?
C2 C7 H7B 109.5 . . ?
H7A C7 H7B 109.5 . . ?
C2 C7 H7C 109.5 . . ?
H7A C7 H7C 109.5 . . ?
H7B C7 H7C 109.5 . . ?
C3 C8 H8A 109.5 . . ?
C3 C8 H8B 109.5 . . ?
H8A C8 H8B 109.5 . . ?
C3 C8 H8C 109.5 . . ?
H8A C8 H8C 109.5 . . ?
H8B C8 H8C 109.5 . . ?
C4 C9 H9A 109.5 . . ?
C4 C9 H9B 109.5 . . ?
H9A C9 H9B 109.5 . . ?
C4 C9 H9C 109.5 . . ?
H9A C9 H9C 109.5 . . ?
H9B C9 H9C 109.5 . . ?
C5 C10 H10A 109.5 . . ?
C5 C10 H10B 109.5 . . ?
H10A C10 H10B 109.5 . . ?
C5 C10 H10C 109.5 . . ?
H10A C10 H10C 109.5 . . ?
H10B C10 H10C 109.5 . . ?
C12 C11 C16 117.9(6) . . ?
C12 C11 Ir1 126.5(6) . . ?
C16 C11 Ir1 115.6(5) . . ?
C11 C12 C13 120.6(8) . . ?
C11 C12 H12 119.7 . . ?
C13 C12 H12 119.7 . . ?
C14 C13 C12 120.5(7) . . ?
C14 C13 H13 119.7 . . ?
C12 C13 H13 119.7 . . ?
C15 C14 C13 120.0(7) . . ?
C15 C14 H14 120.0 . . ?
C13 C14 H14 120.0 . . ?
C14 C15 C16 120.7(8) . . ?
C14 C15 H15 119.7 . . ?
C16 C15 H15 119.7 . . ?
C11 C16 C15 120.2(7) . . ?
C11 C16 C17 114.9(6) . . ?
C15 C16 C17 124.7(7) . . ?
N1 C17 C18 120.7(7) . . ?
N1 C17 C16 113.9(7) . . ?
C18 C17 C16 125.4(7) . . ?
C19 C18 C17 119.6(7) . . ?
C19 C18 H18 120.2 . . ?
C17 C18 H18 120.2 . . ?
C18 C19 C20 120.6(8) . . ?
C18 C19 H19 119.7 . . ?
C20 C19 H19 119.7 . . ?
C19 C20 C21 117.3(8) . . ?
C19 C20 H20 121.3 . . ?
C21 C20 H20 121.3 . . ?
N1 C21 C20 122.8(7) . . ?
N1 C21 H21 118.6 . . ?
C20 C21 H21 118.6 . . ?

loop_
_geom_bond_atom_site_label_1
_geom_bond_atom_site_label_2
_geom_bond_distance
_geom_bond_site_symmetry_2
_geom_bond_publ_flag
Ir1 C11 2.053(7) . ?
Ir1 N1 2.082(7) . ?
Ir1 C2 2.164(8) . ?
Ir1 C1 2.167(7) . ?
Ir1 C5 2.168(7) . ?
Ir1 C4 2.256(6) . ?
Ir1 C3 2.260(8) . ?
Ir1 I1 2.6913(5) . ?
N1 C17 1.342(9) . ?
N1 C21 1.354(9) . ?
C1 C5 1.430(10) . ?
C1 C2 1.438(11) . ?
C1 C6 1.495(11) . ?
C2 C3 1.472(12) . ?
C2 C7 1.481(11) . ?
C3 C4 1.392(11) . ?
C3 C8 1.470(12) . ?
C4 C5 1.452(9) . ?
C4 C9 1.486(11) . ?
C5 C10 1.523(10) . ?
C6 H6A 0.9800 . ?
C6 H6B 0.9800 . ?
C6 H6C 0.9800 . ?
C7 H7A 0.9800 . ?
C7 H7B 0.9800 . ?
C7 H7C 0.9800 . ?
C8 H8A 0.9800 . ?
C8 H8B 0.9800 . ?
C8 H8C 0.9800 . ?
C9 H9A 0.9800 . ?
C9 H9B 0.9800 . ?
C9 H9C 0.9800 . ?
C10 H10A 0.9800 . ?
C10 H10B 0.9800 . ?
C10 H10C 0.9800 . ?
C11 C12 1.385(9) . ?
C11 C16 1.394(10) . ?
C12 C13 1.393(10) . ?
C12 H12 0.9500 . ?
C13 C14 1.368(13) . ?
C13 H13 0.9500 . ?
C14 C15 1.346(12) . ?
C14 H14 0.9500 . ?
C15 C16 1.405(10) . ?
C15 H15 0.9500 . ?
C16 C17 1.464(10) . ?
C17 C18 1.404(10) . ?
C18 C19 1.365(12) . ?
C18 H18 0.9500 . ?
C19 C20 1.382(12) . ?
C19 H19 0.9500 . ?
C20 C21 1.394(11) . ?
C20 H20 0.9500 . ?
C21 H21 0.9500 . ?

loop_
_geom_torsion_atom_site_label_1
_geom_torsion_atom_site_label_2
_geom_torsion_atom_site_label_3
_geom_torsion_atom_site_label_4
_geom_torsion
_geom_torsion_site_symmetry_1
_geom_torsion_site_symmetry_2
_geom_torsion_site_symmetry_3
_geom_torsion_site_symmetry_4
_geom_torsion_publ_flag
C11 Ir1 N1 C17 -6.1(5) . . . . ?
C2 Ir1 N1 C17 118.2(10) . . . . ?
C1 Ir1 N1 C17 82.4(5) . . . . ?
C5 Ir1 N1 C17 110.2(5) . . . . ?
C4 Ir1 N1 C17 149.1(5) . . . . ?
C3 Ir1 N1 C17 172.2(5) . . . . ?
I1 Ir1 N1 C17 -93.4(5) . . . . ?
C11 Ir1 N1 C21 175.5(6) . . . . ?
C2 Ir1 N1 C21 -60.2(12) . . . . ?
C1 Ir1 N1 C21 -95.9(6) . . . . ?
C5 Ir1 N1 C21 -68.2(6) . . . . ?
C4 Ir1 N1 C21 -29.3(6) . . . . ?
C3 Ir1 N1 C21 -6.2(7) . . . . ?
I1 Ir1 N1 C21 88.2(5) . . . . ?
C11 Ir1 C1 C5 126.9(4) . . . . ?
N1 Ir1 C1 C5 47.4(5) . . . . ?
C2 Ir1 C1 C5 -118.3(6) . . . . ?
C4 Ir1 C1 C5 -38.7(4) . . . . ?
C3 Ir1 C1 C5 -79.0(5) . . . . ?
I1 Ir1 C1 C5 -139.3(4) . . . . ?
C11 Ir1 C1 C2 -114.7(4) . . . . ?
N1 Ir1 C1 C2 165.7(4) . . . . ?
C5 Ir1 C1 C2 118.3(6) . . . . ?
C4 Ir1 C1 C2 79.6(5) . . . . ?
C3 Ir1 C1 C2 39.3(4) . . . . ?
I1 Ir1 C1 C2 -21.0(5) . . . . ?
C11 Ir1 C1 C6 6.0(8) . . . . ?
N1 Ir1 C1 C6 -73.6(8) . . . . ?
C2 Ir1 C1 C6 120.7(9) . . . . ?
C5 Ir1 C1 C6 -121.0(10) . . . . ?
C4 Ir1 C1 C6 -159.7(9) . . . . ?
C3 Ir1 C1 C6 160.0(9) . . . . ?
I1 Ir1 C1 C6 99.7(8) . . . . ?
C5 C1 C2 C3 -4.8(8) . . . . ?
C6 C1 C2 C3 174.0(7) . . . . ?
Ir1 C1 C2 C3 -65.8(5) . . . . ?
C5 C1 C2 C7 -174.1(8) . . . . ?
C6 C1 C2 C7 4.7(13) . . . . ?
Ir1 C1 C2 C7 124.9(8) . . . . ?
C5 C1 C2 Ir1 61.0(5) . . . . ?
C6 C1 C2 Ir1 -120.1(8) . . . . ?
C11 Ir1 C2 C1 74.5(4) . . . . ?
N1 Ir1 C2 C1 -46.0(11) . . . . ?
C5 Ir1 C2 C1 -37.3(4) . . . . ?
C4 Ir1 C2 C1 -80.0(4) . . . . ?
C3 Ir1 C2 C1 -114.8(6) . . . . ?
I1 Ir1 C2 C1 166.6(3) . . . . ?
C11 Ir1 C2 C3 -170.7(4) . . . . ?
N1 Ir1 C2 C3 68.8(11) . . . . ?
C1 Ir1 C2 C3 114.8(6) . . . . ?
C5 Ir1 C2 C3 77.6(4) . . . . ?
C4 Ir1 C2 C3 34.9(4) . . . . ?
I1 Ir1 C2 C3 -78.5(4) . . . . ?
C11 Ir1 C2 C7 -46.9(9) . . . . ?
N1 Ir1 C2 C7 -167.4(9) . . . . ?
C1 Ir1 C2 C7 -121.3(10) . . . . ?
C5 Ir1 C2 C7 -158.6(10) . . . . ?
C4 Ir1 C2 C7 158.7(10) . . . . ?
C3 Ir1 C2 C7 123.8(11) . . . . ?
I1 Ir1 C2 C7 45.3(9) . . . . ?
C1 C2 C3 C4 3.1(8) . . . . ?
C7 C2 C3 C4 172.4(8) . . . . ?
Ir1 C2 C3 C4 -60.5(5) . . . . ?
C1 C2 C3 C8 -175.7(8) . . . . ?
C7 C2 C3 C8 -6.4(13) . . . . ?
Ir1 C2 C3 C8 120.8(8) . . . . ?
C1 C2 C3 Ir1 63.5(5) . . . . ?
C7 C2 C3 Ir1 -127.1(8) . . . . ?
C11 Ir1 C3 C4 136.4(5) . . . . ?
N1 Ir1 C3 C4 -40.5(6) . . . . ?
C2 Ir1 C3 C4 119.5(6) . . . . ?
C1 Ir1 C3 C4 80.2(5) . . . . ?
C5 Ir1 C3 C4 36.9(4) . . . . ?
I1 Ir1 C3 C4 -133.0(4) . . . . ?
C11 Ir1 C3 C8 -97.5(10) . . . . ?
N1 Ir1 C3 C8 85.6(10) . . . . ?
C2 Ir1 C3 C8 -114.4(11) . . . . ?
C1 Ir1 C3 C8 -153.7(10) . . . . ?
C5 Ir1 C3 C8 163.0(11) . . . . ?
C4 Ir1 C3 C8 126.1(12) . . . . ?
I1 Ir1 C3 C8 -6.8(10) . . . . ?
C11 Ir1 C3 C2 16.9(7) . . . . ?
N1 Ir1 C3 C2 -160.0(4) . . . . ?
C1 Ir1 C3 C2 -39.4(4) . . . . ?
C5 Ir1 C3 C2 -82.7(5) . . . . ?
C4 Ir1 C3 C2 -119.5(6) . . . . ?
I1 Ir1 C3 C2 107.5(4) . . . . ?
C8 C3 C4 C5 178.5(8) . . . . ?
C2 C3 C4 C5 -0.2(8) . . . . ?
Ir1 C3 C4 C5 -57.7(5) . . . . ?
C8 C3 C4 C9 4.5(13) . . . . ?
C2 C3 C4 C9 -174.1(7) . . . . ?
Ir1 C3 C4 C9 128.4(7) . . . . ?
C8 C3 C4 Ir1 -123.9(9) . . . . ?
C2 C3 C4 Ir1 57.5(5) . . . . ?
C11 Ir1 C4 C3 -118.2(7) . . . . ?
N1 Ir1 C4 C3 151.1(5) . . . . ?
C2 Ir1 C4 C3 -37.6(5) . . . . ?
C1 Ir1 C4 C3 -81.3(5) . . . . ?
C5 Ir1 C4 C3 -120.3(7) . . . . ?
I1 Ir1 C4 C3 54.9(5) . . . . ?
C11 Ir1 C4 C5 2.1(9) . . . . ?
N1 Ir1 C4 C5 -88.6(5) . . . . ?
C2 Ir1 C4 C5 82.7(5) . . . . ?
C1 Ir1 C4 C5 39.0(5) . . . . ?
C3 Ir1 C4 C5 120.3(7) . . . . ?
I1 Ir1 C4 C5 175.2(4) . . . . ?
C11 Ir1 C4 C9 120.1(9) . . . . ?
N1 Ir1 C4 C9 29.4(9) . . . . ?
C2 Ir1 C4 C9 -159.4(10) . . . . ?
C1 Ir1 C4 C9 157.0(10) . . . . ?
C5 Ir1 C4 C9 117.9(11) . . . . ?
C3 Ir1 C4 C9 -121.8(10) . . . . ?
I1 Ir1 C4 C9 -66.8(9) . . . . ?
C2 C1 C5 C4 4.7(8) . . . . ?
C6 C1 C5 C4 -174.1(7) . . . . ?
Ir1 C1 C5 C4 65.6(5) . . . . ?
C2 C1 C5 C10 177.2(7) . . . . ?
C6 C1 C5 C10 -1.7(12) . . . . ?
Ir1 C1 C5 C10 -122.0(8) . . . . ?
C2 C1 C5 Ir1 -60.8(5) . . . . ?
C6 C1 C5 Ir1 120.3(8) . . . . ?
C3 C4 C5 C1 -2.8(8) . . . . ?
C9 C4 C5 C1 171.1(7) . . . . ?
Ir1 C4 C5 C1 -63.3(5) . . . . ?
C3 C4 C5 C10 -175.3(7) . . . . ?
C9 C4 C5 C10 -1.3(12) . . . . ?
Ir1 C4 C5 C10 124.3(8) . . . . ?
C3 C4 C5 Ir1 60.5(5) . . . . ?
C9 C4 C5 Ir1 -125.6(7) . . . . ?
C11 Ir1 C5 C1 -63.6(5) . . . . ?
N1 Ir1 C5 C1 -144.8(4) . . . . ?
C2 Ir1 C5 C1 37.5(5) . . . . ?
C4 Ir1 C5 C1 115.4(6) . . . . ?
C3 Ir1 C5 C1 80.8(5) . . . . ?
I1 Ir1 C5 C1 105.4(6) . . . . ?
C11 Ir1 C5 C4 -179.0(4) . . . . ?
N1 Ir1 C5 C4 99.7(5) . . . . ?
C2 Ir1 C5 C4 -77.9(5) . . . . ?
C1 Ir1 C5 C4 -115.4(6) . . . . ?
C3 Ir1 C5 C4 -34.6(5) . . . . ?
I1 Ir1 C5 C4 -10.1(8) . . . . ?
C11 Ir1 C5 C10 57.7(8) . . . . ?
N1 Ir1 C5 C10 -23.6(8) . . . . ?
C2 Ir1 C5 C10 158.8(8) . . . . ?
C1 Ir1 C5 C10 121.3(9) . . . . ?
C4 Ir1 C5 C10 -123.3(9) . . . . ?
C3 Ir1 C5 C10 -157.9(8) . . . . ?
I1 Ir1 C5 C10 -133.4(6) . . . . ?
N1 Ir1 C11 C12 -173.8(7) . . . . ?
C2 Ir1 C11 C12 19.7(7) . . . . ?
C1 Ir1 C11 C12 57.2(7) . . . . ?
C5 Ir1 C11 C12 91.3(7) . . . . ?
C4 Ir1 C11 C12 89.9(9) . . . . ?
C3 Ir1 C11 C12 8.5(9) . . . . ?
I1 Ir1 C11 C12 -84.0(6) . . . . ?
N1 Ir1 C11 C16 6.6(5) . . . . ?
C2 Ir1 C11 C16 -159.9(5) . . . . ?
C1 Ir1 C11 C16 -122.5(5) . . . . ?
C5 Ir1 C11 C16 -88.3(6) . . . . ?
C4 Ir1 C11 C16 -89.8(8) . . . . ?
C3 Ir1 C11 C16 -171.1(5) . . . . ?
I1 Ir1 C11 C16 96.4(5) . . . . ?
C16 C11 C12 C13 2.4(11) . . . . ?
Ir1 C11 C12 C13 -177.2(6) . . . . ?
C11 C12 C13 C14 -1.0(12) . . . . ?
C12 C13 C14 C15 -0.2(12) . . . . ?
C13 C14 C15 C16 -0.1(12) . . . . ?
C12 C11 C16 C15 -2.7(10) . . . . ?
Ir1 C11 C16 C15 177.0(5) . . . . ?
C12 C11 C16 C17 174.0(6) . . . . ?
Ir1 C11 C16 C17 -6.4(7) . . . . ?
C14 C15 C16 C11 1.5(10) . . . . ?
C14 C15 C16 C17 -174.7(7) . . . . ?
C21 N1 C17 C18 1.6(10) . . . . ?
Ir1 N1 C17 C18 -176.8(5) . . . . ?
C21 N1 C17 C16 -177.0(6) . . . . ?
Ir1 N1 C17 C16 4.5(7) . . . . ?
C11 C16 C17 N1 1.2(8) . . . . ?
C15 C16 C17 N1 177.7(6) . . . . ?
C11 C16 C17 C18 -177.4(7) . . . . ?
C15 C16 C17 C18 -0.9(11) . . . . ?
N1 C17 C18 C19 -0.9(11) . . . . ?
C16 C17 C18 C19 177.6(7) . . . . ?
C17 C18 C19 C20 0.0(11) . . . . ?
C18 C19 C20 C21 0.1(12) . . . . ?
C17 N1 C21 C20 -1.5(11) . . . . ?
Ir1 N1 C21 C20 176.8(6) . . . . ?
C19 C20 C21 N1 0.7(12) . . . . ?
